data_7234758
loop_
_publ_author_name
'Ye, Le'
'Gong, Zhi-Xin'
'Shi, Chao'
'Ma, Jia-Jun'
'Liang, Hao'
'Qi, Fangwei'
'E, Dian-yu'
'Wang, Chang-Feng'
'Zhang, Yi'
'Ye, Heng-Yun'

_publ_section_title
;
 (H2dabco)[Na(BF4)3]: an ABX3-type inorganic-organic hybrid perovskite
 compound with dielectric switching above room-temperature
;
_journal_name_full CrystEngComm
_journal_paper_doi 10.1039/C9CE01454C
_journal_year 2019
_chemical_formula_moiety 'B6 F24 Na, 2(C6 H14 N2), Na'
_chemical_formula_sum 'C12 H28 B6 F24 N4 Na2'
_chemical_formula_weight 795.22
_space_group_crystal_system cubic
_space_group_IT_number 221
_space_group_name_Hall '-P 4 2 3'
_space_group_name_H-M_alt 'P m -3 m'
_symmetry_space_group_name_Hall '-P 4 2 3'
_symmetry_space_group_name_H-M 'P m -3 m'
_audit_creation_method SHELXL-2017/1
_audit_update_record
;
2019-10-18 deposited with the CCDC.    2019-10-23 downloaded from the CCDC.
;
_cell_angle_alpha 90
_cell_angle_beta 90
_cell_angle_gamma 90
_cell_formula_units_Z 1
_cell_length_a 7.1593(13)
_cell_length_b 7.1593(13)
_cell_length_c 7.1593(13)
_cell_measurement_reflns_used 885
_cell_measurement_temperature 408(2)
_cell_measurement_theta_max 30.411
_cell_measurement_theta_min 2.845
_cell_volume 366.95(12)
_computing_structure_refinement 'SHELXL-2017/1 (Sheldrick, 2017)'
_diffrn_ambient_temperature 408(2)
_diffrn_measured_fraction_theta_full 1.000
_diffrn_measured_fraction_theta_max 0.947
_diffrn_measurement_device_type Rigaku
_diffrn_measurement_method '\w scans'
_diffrn_radiation_type MoK\a
_diffrn_radiation_wavelength 0.71073
_diffrn_reflns_av_R_equivalents 0.0638
_diffrn_reflns_av_unetI/netI 0.0248
_diffrn_reflns_Laue_measured_fraction_full 1.000
_diffrn_reflns_Laue_measured_fraction_max 0.947
_diffrn_reflns_limit_h_max 7
_diffrn_reflns_limit_h_min -8
_diffrn_reflns_limit_k_max 7
_diffrn_reflns_limit_k_min -5
_diffrn_reflns_limit_l_max 9
_diffrn_reflns_limit_l_min -6
_diffrn_reflns_number 885
_diffrn_reflns_point_group_measured_fraction_full 1.000
_diffrn_reflns_point_group_measured_fraction_max 0.947
_diffrn_reflns_theta_full 25.242
_diffrn_reflns_theta_max 30.411
_diffrn_reflns_theta_min 2.845
_exptl_absorpt_coefficient_mu 0.231
_exptl_crystal_colour colourless
_exptl_crystal_density_diffrn 1.754
_exptl_crystal_description block
_exptl_crystal_F_000 196
_refine_diff_density_max 0.322
_refine_diff_density_min -0.496
_refine_diff_density_rms 0.111
_refine_ls_extinction_method none
_refine_ls_goodness_of_fit_ref 2.567
_refine_ls_hydrogen_treatment undef
_refine_ls_matrix_type full
_refine_ls_number_parameters 17
_refine_ls_number_reflns 142
_refine_ls_number_restraints 1
_refine_ls_restrained_S_all 2.557
_refine_ls_R_factor_all 0.2858
_refine_ls_R_factor_gt 0.2329
_refine_ls_shift/su_max 0.000
_refine_ls_shift/su_mean 0.000
_refine_ls_structure_factor_coef Fsqd
_refine_ls_weighting_details 'w=1/[\s^2^(Fo^2^)+(0.2000P)^2^] where P=(Fo^2^+2Fc^2^)/3'
_refine_ls_weighting_scheme calc
_refine_ls_wR_factor_gt 0.6364
_refine_ls_wR_factor_ref 0.6589
_reflns_Friedel_coverage 0.000
_reflns_number_gt 73
_reflns_number_total 142
_reflns_threshold_expression 'I > 2\s(I)'
_cod_data_source_file c9ce01454c2.cif
_cod_data_source_block 1-HTP
_cod_original_cell_volume 367.0(2)
_cod_database_code 7234758
_shelx_shelxl_version_number 2017/1
_shelx_space_group_comment
;
The symmetry employed for this shelxl refinement is uniquely defined
by the following loop, which should always be used as a source of
symmetry information in preference to the above space-group names.
They are only intended as comments.
;

loop_
_space_group_symop_operation_xyz
'x, y, z'
'-x, -y, z'
'-x, y, -z'
'x, -y, -z'
'z, x, y'
'z, -x, -y'
'-z, -x, y'
'-z, x, -y'
'y, z, x'
'-y, z, -x'
'y, -z, -x'
'-y, -z, x'
'y, x, -z'
'-y, -x, -z'
'y, -x, z'
'-y, x, z'
'x, z, -y'
'-x, z, y'
'-x, -z, -y'
'x, -z, y'
'z, y, -x'
'z, -y, x'
'-z, y, x'
'-z, -y, -x'
'-x, -y, -z'
'x, y, -z'
'x, -y, z'
'-x, y, z'
'-z, -x, -y'
'-z, x, y'
'z, x, -y'
'z, -x, y'
'-y, -z, -x'
'y, -z, x'
'-y, z, x'
'y, z, -x'
'-y, -x, z'
'y, x, z'
'-y, x, -z'
'y, -x, -z'
'-x, -z, y'
'x, -z, -y'
'x, z, y'
'-x, z, -y'
'-z, -y, x'
'-z, y, -x'
'z, -y, -x'
'z, y, x'

loop_
_atom_site_label
_atom_site_type_symbol
_atom_site_fract_x
_atom_site_fract_y
_atom_site_fract_z
_atom_site_U_iso_or_equiv
_atom_site_adp_type
_atom_site_occupancy
_atom_site_site_symmetry_order
_atom_site_calc_flag
_atom_site_refinement_flags_posn
_atom_site_refinement_flags_adp
_atom_site_refinement_flags_occupancy
Na1 Na 0.000000 0.000000 0.000000 0.225(16) Uani 1 48 d S T P
C1 C 0.3778(19) -0.6222(19) 0.3778(19) 0.131(10) Uani 0.6500(1) 6 d S T P
C2 C 0.257(5) -0.500000 0.500000 0.179(15) Uani 0.6500(1) 8 d S T P
F1 F 0.158(3) -0.594(4) 1.000000 0.37(2) Uani 0.5 2 d S T P
B1 B 0.000000 -0.500000 1.000000 0.079(7) Uani 1 16 d S T P

loop_
_atom_site_aniso_label
_atom_site_aniso_U_11
_atom_site_aniso_U_22
_atom_site_aniso_U_33
_atom_site_aniso_U_23
_atom_site_aniso_U_13
_atom_site_aniso_U_12
Na1 0.225(16) 0.225(16) 0.225(16) 0.000 0.000 0.000
C1 0.131(10) 0.131(10) 0.131(10) -0.004(6) -0.004(6) -0.004(6)
C2 0.11(2) 0.21(2) 0.21(2) 0.000 0.000 0.000
F1 0.31(2) 0.39(4) 0.40(4) 0.000 0.000 0.16(3)
B1 0.075(9) 0.087(13) 0.075(9) 0.000 0.000 0.000

loop_
_atom_type_symbol
_atom_type_description
_atom_type_scat_dispersion_real
_atom_type_scat_dispersion_imag
_atom_type_scat_source
C C 0.0033 0.0016 'International Tables Vol C Tables 4.2.6.8 and 6.1.1.4'
H H 0.0000 0.0000 'International Tables Vol C Tables 4.2.6.8 and 6.1.1.4'
Na Na 0.0362 0.0249 'International Tables Vol C Tables 4.2.6.8 and 6.1.1.4'
F F 0.0171 0.0103 'International Tables Vol C Tables 4.2.6.8 and 6.1.1.4'
B B 0.0013 0.0007 'International Tables Vol C Tables 4.2.6.8 and 6.1.1.4'

loop_
_geom_angle_atom_site_label_1
_geom_angle_atom_site_label_2
_geom_angle_atom_site_label_3
_geom_angle
_geom_angle_site_symmetry_1
_geom_angle_site_symmetry_3
C2 C1 C2 109.2(12) . 9_645
C2 C1 C2 109.2(11) . 5_546
C2 C1 C2 109.2(12) 9_645 5_546
C2 C1 C1 54.6(6) . 26_556
C2 C1 C1 125.0(11) 9_645 26_556
C2 C1 C1 54.6(6) 5_546 26_556
C2 C1 C1 125.0(11) . 28_655
C2 C1 C1 54.6(6) 9_645 28_655
C2 C1 C1 54.6(6) 5_546 28_655
C1 C1 C1 90.0 26_556 28_655
C2 C1 C1 54.6(6) . 27_545
C2 C1 C1 54.6(6) 9_645 27_545
C2 C1 C1 125.0(11) 5_546 27_545
C1 C1 C1 90.000(1) 26_556 27_545
C1 C1 C1 90.000(2) 28_655 27_545
C1 C2 C1 70.8(11) 4_546 27_545
C1 C2 C1 70.8(11) 4_546 26_556
C1 C2 C1 110(2) 27_545 26_556
C1 C2 C1 110(2) 4_546 .
C1 C2 C1 70.8(11) 27_545 .
C1 C2 C1 70.8(11) 26_556 .
B1 F1 F1 59.4(8) . 27_545
B1 F1 F1 52.5(4) . 21_456
F1 F1 F1 90.001(3) 27_545 21_456
B1 F1 F1 52.5(4) . 23_656
F1 F1 F1 90.001(2) 27_545 23_656
F1 F1 F1 90.001(1) 21_456 23_656
F1 B1 F1 105.0(7) . 45_646
F1 B1 F1 75.0(7) . 21_456
F1 B1 F1 180.0 45_646 21_456
F1 B1 F1 118.8(16) . 3_557
F1 B1 F1 105.0(7) 45_646 3_557
F1 B1 F1 75.0(7) 21_456 3_557
F1 B1 F1 61.2(16) . 27_545
F1 B1 F1 75.0(7) 45_646 27_545
F1 B1 F1 105.0(7) 21_456 27_545
F1 B1 F1 180.0 3_557 27_545
F1 B1 F1 105.0(7) . 47_446
F1 B1 F1 118.8(16) 45_646 47_446
F1 B1 F1 61.2(16) 21_456 47_446
F1 B1 F1 105.0(7) 3_557 47_446
F1 B1 F1 75.0(7) 27_545 47_446
F1 B1 F1 180.0 . 25_547
F1 B1 F1 75.0(7) 45_646 25_547
F1 B1 F1 105.0(7) 21_456 25_547
F1 B1 F1 61.2(16) 3_557 25_547
F1 B1 F1 118.8(16) 27_545 25_547
F1 B1 F1 75.0(7) 47_446 25_547
F1 B1 F1 75.0(7) . 23_656
F1 B1 F1 61.2(16) 45_646 23_656
F1 B1 F1 118.8(16) 21_456 23_656
F1 B1 F1 75.0(7) 3_557 23_656
F1 B1 F1 105.0(7) 27_545 23_656
F1 B1 F1 180.0 47_446 23_656
F1 B1 F1 105.0(7) 25_547 23_656

loop_
_geom_bond_atom_site_label_1
_geom_bond_atom_site_label_2
_geom_bond_distance
_geom_bond_site_symmetry_2
C1 C2 1.51(2) .
C1 C2 1.51(2) 9_645
C1 C2 1.51(2) 5_546
C1 C1 1.75(3) 26_556
C1 C1 1.75(3) 28_655
C1 C1 1.75(3) 27_545
F1 B1 1.31(3) .
F1 F1 1.34(5) 27_545
F1 F1 1.60(3) 21_456
F1 F1 1.60(3) 23_656
